data_7711276
loop_
_publ_author_name
'Huang, Guan-Rong'
'Brocha Silalahi, Rhone P.'
'Liao, Jian-Hong'
'Chiu, Tzu-Hao'
'Liu, Chen-Wei'

_publ_section_title
;
 Synthesis, Structural Studies, and Photophysical Properties of
 Heteroleptic Inverse-Coordination Clusters
;
_journal_name_full 'Dalton Transactions'
_journal_paper_doi 10.1039/D2DT02100E
_journal_year 2022
_chemical_formula_sum 'C71 H110 Cu12 F6 I O13 P7 S12'
_chemical_formula_weight 2776.47
_space_group_crystal_system triclinic
_space_group_IT_number 2
_space_group_name_Hall '-P 1'
_space_group_name_H-M_alt 'P -1'
_atom_sites_solution_hydrogens geom
_audit_creation_method SHELXL-2018/3
_audit_update_record
;
2022-04-28 deposited with the CCDC.	2022-09-16 downloaded from the CCDC.
;
_cell_angle_alpha 66.877(2)
_cell_angle_beta 83.253(2)
_cell_angle_gamma 71.002(2)
_cell_formula_units_Z 2
_cell_length_a 16.7070(19)
_cell_length_b 17.367(2)
_cell_length_c 19.993(2)
_cell_measurement_reflns_used 9954
_cell_measurement_temperature 150(2)
_cell_measurement_theta_max 25.98
_cell_measurement_theta_min 2.27
_cell_volume 5044.0(10)
_computing_cell_refinement 'Bruker SAINT'
_computing_data_collection 'Bruker APEX2'
_computing_data_reduction 'Bruker SAINT'
_computing_molecular_graphics 'Bruker SHELXTL'
_computing_publication_material 'Bruker SHELXTL'
_computing_structure_refinement 'SHELXL-2018/3 (Sheldrick, 2018)'
_computing_structure_solution 'SHELXT 2014/5 (Sheldrick, 2014)'
_diffrn_ambient_temperature 150(2)
_diffrn_measured_fraction_theta_full 0.986
_diffrn_measured_fraction_theta_max 0.986
_diffrn_measurement_device_type 'Bruker APEX-II CCD'
_diffrn_measurement_method '\f and \w scans'
_diffrn_radiation_type MoK\a
_diffrn_radiation_wavelength 0.71073
_diffrn_reflns_av_R_equivalents 0.0242
_diffrn_reflns_av_unetI/netI 0.0396
_diffrn_reflns_Laue_measured_fraction_full 0.986
_diffrn_reflns_Laue_measured_fraction_max 0.986
_diffrn_reflns_limit_h_max 13
_diffrn_reflns_limit_h_min -19
_diffrn_reflns_limit_k_max 20
_diffrn_reflns_limit_k_min -20
_diffrn_reflns_limit_l_max 23
_diffrn_reflns_limit_l_min -23
_diffrn_reflns_number 32764
_diffrn_reflns_point_group_measured_fraction_full 0.986
_diffrn_reflns_point_group_measured_fraction_max 0.986
_diffrn_reflns_theta_full 24.999
_diffrn_reflns_theta_max 24.999
_diffrn_reflns_theta_min 1.549
_exptl_absorpt_coefficient_mu 3.202
_exptl_absorpt_correction_T_max 0.7453
_exptl_absorpt_correction_T_min 0.4976
_exptl_absorpt_correction_type multi-scan
_exptl_absorpt_process_details SADABS
_exptl_crystal_colour colourless
_exptl_crystal_density_diffrn 1.828
_exptl_crystal_description plate
_exptl_crystal_F_000 2784
_exptl_crystal_size_max 0.200
_exptl_crystal_size_mid 0.120
_exptl_crystal_size_min 0.040
_refine_diff_density_max 2.710
_refine_diff_density_min -0.872
_refine_diff_density_rms 0.156
_refine_ls_extinction_method none
_refine_ls_goodness_of_fit_ref 1.026
_refine_ls_hydrogen_treatment constr
_refine_ls_matrix_type full
_refine_ls_number_parameters 1171
_refine_ls_number_reflns 17534
_refine_ls_number_restraints 134
_refine_ls_restrained_S_all 1.033
_refine_ls_R_factor_all 0.0784
_refine_ls_R_factor_gt 0.0612
_refine_ls_shift/su_max 0.001
_refine_ls_shift/su_mean 0.000
_refine_ls_structure_factor_coef Fsqd
_refine_ls_weighting_details 'w=1/[\s^2^(Fo^2^)+(0.1053P)^2^+26.6878P] where P=(Fo^2^+2Fc^2^)/3'
_refine_ls_weighting_scheme calc
_refine_ls_wR_factor_gt 0.1743
_refine_ls_wR_factor_ref 0.1933
_reflns_Friedel_coverage 0.000
_reflns_number_gt 13662
_reflns_number_total 17534
_reflns_threshold_expression 'I > 2\s(I)'
_cod_data_source_file d2dt02100e2.cif
_cod_data_source_block 1c
_cod_original_cell_volume 5044.1(10)
_cod_database_code 7711276
_shelx_shelxl_version_number 2018/3
_shelx_space_group_comment
; 
The symmetry employed for this shelxl refinement is uniquely defined 
by the following loop, which should always be used as a source of 
symmetry information in preference to the above space-group names. 
They are only intended as comments. 
;
_shelx_estimated_absorpt_t_min 0.567
_shelx_estimated_absorpt_t_max 0.883

loop_
_space_group_symop_operation_xyz
'x, y, z'
'-x, -y, -z'

loop_
_atom_site_label
_atom_site_type_symbol
_atom_site_fract_x
_atom_site_fract_y
_atom_site_fract_z
_atom_site_U_iso_or_equiv
_atom_site_adp_type
_atom_site_occupancy
_atom_site_site_symmetry_order
_atom_site_calc_flag
_atom_site_refinement_flags_posn
_atom_site_refinement_flags_adp
_atom_site_refinement_flags_occupancy
_atom_site_disorder_assembly
_atom_site_disorder_group
C1 C 1.0096(5) 0.0429(5) 0.6151(4) 0.0473(18) Uani 1 1 d D U . . .
H1A H 1.066873 -0.000432 0.626073 0.057 Uiso 1 1 calc R U . . .
H1B H 0.975442 0.021742 0.592978 0.057 Uiso 1 1 calc R U . . .
C2 C 0.9687(7) 0.0513(8) 0.6846(5) 0.095(4) Uani 1 1 d D U . . .
H2A H 0.968063 -0.007653 0.719568 0.114 Uiso 1 1 calc R U . . .
H2B H 1.003784 0.072079 0.706129 0.114 Uiso 1 1 calc R U . . .
C3 C 0.8796(9) 0.1131(9) 0.6744(8) 0.137(6) Uani 1 1 d D U . . .
H3A H 0.877745 0.168644 0.633904 0.205 Uiso 1 1 calc R U . . .
H3B H 0.861440 0.124378 0.719020 0.205 Uiso 1 1 calc R U . . .
H3C H 0.841671 0.086503 0.663747 0.205 Uiso 1 1 calc R U . . .
C4 C 1.1698(5) 0.0695(6) 0.4749(5) 0.056(2) Uani 1 1 d . . . . .
H4A H 1.179016 0.043137 0.528225 0.067 Uiso 1 1 calc R U . . .
H4B H 1.182124 0.126291 0.455835 0.067 Uiso 1 1 calc R U . . .
C5 C 1.2275(5) 0.0095(5) 0.4411(5) 0.053(2) Uani 1 1 d . . . . .
H5A H 1.217085 0.035193 0.387869 0.064 Uiso 1 1 calc R U . . .
H5B H 1.215878 -0.047765 0.460974 0.064 Uiso 1 1 calc R U . . .
C6 C 1.3198(6) -0.0047(7) 0.4564(7) 0.079(3) Uani 1 1 d . . . . .
H6A H 1.331550 0.051809 0.435501 0.119 Uiso 1 1 calc R U . . .
H6B H 1.357135 -0.044932 0.434565 0.119 Uiso 1 1 calc R U . . .
H6C H 1.329906 -0.030075 0.509109 0.119 Uiso 1 1 calc R U . . .
C7 C 0.8732(16) 0.579(2) 0.5293(13) 0.099(7) Uani 0.5 1 d D U P A 1
H7A H 0.873782 0.640191 0.511584 0.119 Uiso 0.5 1 calc R U P A 1
H7B H 0.929770 0.541134 0.521871 0.119 Uiso 0.5 1 calc R U P A 1
C8 C 0.8455(16) 0.5424(16) 0.6200(12) 0.067(6) Uani 0.5 1 d D . P A 1
H8A H 0.815536 0.497820 0.633446 0.080 Uiso 0.5 1 calc R U P A 1
H8B H 0.893437 0.522107 0.653905 0.080 Uiso 0.5 1 calc R U P A 1
C9 C 0.7870(16) 0.6342(17) 0.6097(16) 0.084(7) Uani 0.5 1 d D . P A 1
H9A H 0.820064 0.675589 0.594182 0.127 Uiso 0.5 1 calc R U P A 1
H9B H 0.759100 0.633865 0.655690 0.127 Uiso 0.5 1 calc R U P A 1
H9C H 0.744093 0.652428 0.572442 0.127 Uiso 0.5 1 calc R U P A 1
C7B C 0.8742(15) 0.543(2) 0.5457(14) 0.099(7) Uani 0.5 1 d D . P A 2
H7B1 H 0.924644 0.561962 0.524645 0.119 Uiso 0.5 1 calc R U P A 2
H7B2 H 0.891298 0.478482 0.570192 0.119 Uiso 0.5 1 calc R U P A 2
C8B C 0.8218(16) 0.594(2) 0.6044(14) 0.067(6) Uani 0.5 1 d D . P A 2
H8B1 H 0.816229 0.540388 0.644452 0.080 Uiso 0.5 1 calc R U P A 2
H8B2 H 0.872322 0.602433 0.618862 0.080 Uiso 0.5 1 calc R U P A 2
C9B C 0.7570(15) 0.659(2) 0.6334(15) 0.084(7) Uani 0.5 1 d D . P A 2
H9B1 H 0.764386 0.717047 0.609451 0.127 Uiso 0.5 1 calc R U P A 2
H9B2 H 0.765168 0.638318 0.685989 0.127 Uiso 0.5 1 calc R U P A 2
H9B3 H 0.699771 0.661724 0.623327 0.127 Uiso 0.5 1 calc R U P A 2
C10 C 0.7778(11) 0.7586(9) 0.3780(13) 0.080(4) Uani 0.5 1 d D . P B 1
H10A H 0.762337 0.749869 0.429210 0.096 Uiso 0.5 1 calc R U P B 1
H10B H 0.726052 0.781007 0.347910 0.096 Uiso 0.5 1 calc R U P B 1
C11 C 0.8360(18) 0.8175(15) 0.347(2) 0.125(10) Uani 0.5 1 d D . P B 1
H11A H 0.885337 0.795027 0.380317 0.150 Uiso 0.5 1 calc R U P B 1
H11B H 0.856857 0.817739 0.298992 0.150 Uiso 0.5 1 calc R U P B 1
C12 C 0.7841(18) 0.9101(17) 0.342(2) 0.113(8) Uani 0.5 1 d D . P B 1
H12A H 0.755214 0.942413 0.294322 0.170 Uiso 0.5 1 calc R U P B 1
H12B H 0.821763 0.940652 0.346722 0.170 Uiso 0.5 1 calc R U P B 1
H12C H 0.742073 0.906782 0.380484 0.170 Uiso 0.5 1 calc R U P B 1
C10B C 0.9100(13) 0.7088(12) 0.3745(13) 0.080(4) Uani 0.5 1 d D . P B 2
H10C H 0.961485 0.673224 0.357863 0.096 Uiso 0.5 1 calc R U P B 2
H10D H 0.919719 0.699450 0.425393 0.096 Uiso 0.5 1 calc R U P B 2
C11B C 0.893(2) 0.8070(14) 0.3260(17) 0.125(10) Uani 0.5 1 d D . P B 2
H11C H 0.942447 0.826578 0.326574 0.150 Uiso 0.5 1 calc R U P B 2
H11D H 0.880938 0.818233 0.275140 0.150 Uiso 0.5 1 calc R U P B 2
C12B C 0.8175(17) 0.853(2) 0.359(2) 0.113(8) Uani 0.5 1 d D . P B 2
H12D H 0.818258 0.820094 0.411942 0.170 Uiso 0.5 1 calc R U P B 2
H12E H 0.765695 0.857109 0.337999 0.170 Uiso 0.5 1 calc R U P B 2
H12F H 0.819000 0.912497 0.349856 0.170 Uiso 0.5 1 calc R U P B 2
C13 C 0.484(3) 0.251(2) 0.454(2) 0.136(8) Uani 0.5 1 d D U P C 1
H13A H 0.538190 0.209167 0.448574 0.163 Uiso 0.5 1 calc R U P C 1
H13B H 0.449245 0.276498 0.409449 0.163 Uiso 0.5 1 calc R U P C 1
C14 C 0.437(3) 0.208(3) 0.5207(18) 0.162(11) Uani 0.5 1 d D U P C 1
H14A H 0.382305 0.249009 0.527606 0.194 Uiso 0.5 1 calc R U P C 1
H14B H 0.471369 0.179346 0.565768 0.194 Uiso 0.5 1 calc R U P C 1
C15 C 0.423(3) 0.140(2) 0.494(2) 0.154(11) Uani 0.5 1 d D U P C 1
H15A H 0.458618 0.138362 0.451655 0.231 Uiso 0.5 1 calc R U P C 1
H15B H 0.363756 0.156205 0.481215 0.231 Uiso 0.5 1 calc R U P C 1
H15C H 0.439700 0.081124 0.533291 0.231 Uiso 0.5 1 calc R U P C 1
C13B C 0.476(3) 0.240(2) 0.479(2) 0.136(8) Uani 0.5 1 d D . P C 2
H13C H 0.524421 0.200478 0.463070 0.163 Uiso 0.5 1 calc R U P C 2
H13D H 0.426575 0.257731 0.447024 0.163 Uiso 0.5 1 calc R U P C 2
C14B C 0.456(3) 0.195(3) 0.555(2) 0.162(11) Uani 0.5 1 d D . P C 2
H14C H 0.411852 0.235606 0.573899 0.194 Uiso 0.5 1 calc R U P C 2
H14D H 0.506817 0.168123 0.586883 0.194 Uiso 0.5 1 calc R U P C 2
C15B C 0.422(3) 0.122(3) 0.550(2) 0.154(11) Uani 0.5 1 d D . P C 2
H15D H 0.406012 0.086816 0.599048 0.231 Uiso 0.5 1 calc R U P C 2
H15E H 0.371793 0.150083 0.518182 0.231 Uiso 0.5 1 calc R U P C 2
H15F H 0.465947 0.083177 0.531055 0.231 Uiso 0.5 1 calc R U P C 2
C16 C 0.557(2) 0.3090(19) 0.6236(12) 0.109(7) Uani 0.5 1 d D . P D 1
H16A H 0.502893 0.295260 0.626800 0.131 Uiso 0.5 1 calc R U P D 1
H16B H 0.542431 0.370483 0.620027 0.131 Uiso 0.5 1 calc R U P D 1
C17 C 0.610(3) 0.247(3) 0.6932(17) 0.142(9) Uani 0.5 1 d D . P D 1
H17A H 0.666572 0.212686 0.682888 0.170 Uiso 0.5 1 calc R U P D 1
H17B H 0.614734 0.277912 0.724060 0.170 Uiso 0.5 1 calc R U P D 1
C18 C 0.549(4) 0.191(3) 0.725(3) 0.176(15) Uani 0.5 1 d D . P D 1
H18A H 0.571856 0.144676 0.771721 0.264 Uiso 0.5 1 calc R U P D 1
H18B H 0.493508 0.228419 0.731726 0.264 Uiso 0.5 1 calc R U P D 1
H18C H 0.544595 0.164139 0.691151 0.264 Uiso 0.5 1 calc R U P D 1
C16B C 0.6373(19) 0.2488(18) 0.6244(12) 0.109(7) Uani 0.5 1 d D . P D 2
H16C H 0.689361 0.265011 0.622329 0.131 Uiso 0.5 1 calc R U P D 2
H16D H 0.654838 0.190186 0.621189 0.131 Uiso 0.5 1 calc R U P D 2
C17B C 0.598(4) 0.240(3) 0.6998(18) 0.142(9) Uani 0.5 1 d D . P D 2
H17C H 0.634227 0.239485 0.735319 0.170 Uiso 0.5 1 calc R U P D 2
H17D H 0.539356 0.279454 0.698626 0.170 Uiso 0.5 1 calc R U P D 2
C18B C 0.603(4) 0.148(3) 0.704(3) 0.176(15) Uani 0.5 1 d D . P D 2
H18D H 0.595530 0.150737 0.654982 0.264 Uiso 0.5 1 calc R U P D 2
H18E H 0.557680 0.128603 0.735298 0.264 Uiso 0.5 1 calc R U P D 2
H18F H 0.657863 0.106482 0.723961 0.264 Uiso 0.5 1 calc R U P D 2
C19 C 1.0978(7) 0.5632(7) 0.0967(6) 0.075(3) Uani 1 1 d . . . . .
H19A H 1.105063 0.560101 0.146196 0.091 Uiso 1 1 calc R U . . .
H19B H 1.147996 0.520381 0.085902 0.091 Uiso 1 1 calc R U . . .
C20 C 1.0912(7) 0.6514(7) 0.0441(5) 0.075(3) Uani 1 1 d . . . . .
H20A H 1.040393 0.694212 0.054116 0.090 Uiso 1 1 calc R U . . .
H20B H 1.085602 0.654244 -0.005594 0.090 Uiso 1 1 calc R U . . .
C21 C 1.1705(8) 0.6741(9) 0.0497(6) 0.091(4) Uani 1 1 d . . . . .
H21A H 1.171347 0.679635 0.096530 0.136 Uiso 1 1 calc R U . . .
H21B H 1.170118 0.729887 0.010087 0.136 Uiso 1 1 calc R U . . .
H21C H 1.220945 0.627386 0.046066 0.136 Uiso 1 1 calc R U . . .
C22 C 1.0883(6) 0.3446(6) 0.0753(4) 0.054(2) Uani 1 1 d . . . . .
H22A H 1.057801 0.300145 0.091916 0.065 Uiso 1 1 calc R U . . .
H22B H 1.057687 0.394461 0.032350 0.065 Uiso 1 1 calc R U . . .
C23 C 1.1741(6) 0.3060(7) 0.0551(5) 0.064(2) Uani 1 1 d . . . . .
H23A H 1.207945 0.263584 0.099346 0.077 Uiso 1 1 calc R U . . .
H23B H 1.201153 0.352766 0.029959 0.077 Uiso 1 1 calc R U . . .
C24 C 1.1724(8) 0.2600(8) 0.0059(6) 0.081(3) Uani 1 1 d . . . . .
H24A H 1.153333 0.208512 0.033115 0.121 Uiso 1 1 calc R U . . .
H24B H 1.229346 0.241173 -0.012698 0.121 Uiso 1 1 calc R U . . .
H24C H 1.133354 0.300317 -0.034936 0.121 Uiso 1 1 calc R U . . .
C25 C 0.4277(6) 0.6828(7) 0.1206(6) 0.076(3) Uani 1 1 d . . . . .
H25A H 0.432439 0.743030 0.102480 0.091 Uiso 1 1 calc R U . . .
H25B H 0.409549 0.667068 0.171881 0.091 Uiso 1 1 calc R U . . .
C26 C 0.3633(7) 0.6793(8) 0.0749(6) 0.078(3) Uani 1 1 d . . . . .
H26A H 0.305906 0.713116 0.084487 0.094 Uiso 1 1 calc R U . . .
H26B H 0.364492 0.617506 0.089238 0.094 Uiso 1 1 calc R U . . .
C27 C 0.3814(8) 0.7170(10) -0.0065(7) 0.103(4) Uani 1 1 d . . . . .
H27A H 0.374726 0.779794 -0.021888 0.155 Uiso 1 1 calc R U . . .
H27B H 0.341616 0.709388 -0.033900 0.155 Uiso 1 1 calc R U . . .
H27C H 0.439458 0.686096 -0.015743 0.155 Uiso 1 1 calc R U . . .
C28 C 0.587(3) 0.760(2) 0.0234(8) 0.068(5) Uani 0.5 1 d D U P E 1
H28A H 0.539388 0.747739 0.008723 0.082 Uiso 0.5 1 calc R U P E 1
H28B H 0.639066 0.735827 -0.000187 0.082 Uiso 0.5 1 calc R U P E 1
C29 C 0.5687(18) 0.8582(19) 0.001(2) 0.080(6) Uani 0.5 1 d D U P E 1
H29A H 0.511633 0.883370 0.017466 0.097 Uiso 0.5 1 calc R U P E 1
H29B H 0.610390 0.869284 0.024330 0.097 Uiso 0.5 1 calc R U P E 1
C30 C 0.573(2) 0.901(2) -0.0764(16) 0.141(9) Uani 0.5 1 d D U P E 1
H30A H 0.606922 0.857996 -0.097025 0.211 Uiso 0.5 1 calc R U P E 1
H30B H 0.598506 0.947806 -0.087883 0.211 Uiso 0.5 1 calc R U P E 1
H30C H 0.515363 0.926251 -0.097330 0.211 Uiso 0.5 1 calc R U P E 1
C28B C 0.606(3) 0.760(2) 0.0233(8) 0.068(5) Uani 0.5 1 d D . P E 2
H28C H 0.559000 0.757165 -0.000866 0.082 Uiso 0.5 1 calc R U P E 2
H28D H 0.659980 0.727616 0.007771 0.082 Uiso 0.5 1 calc R U P E 2
C29B C 0.6018(16) 0.8552(19) 0.002(2) 0.080(6) Uani 0.5 1 d D . P E 2
H29C H 0.650969 0.857789 0.022987 0.097 Uiso 0.5 1 calc R U P E 2
H29D H 0.604942 0.882812 -0.051978 0.097 Uiso 0.5 1 calc R U P E 2
C30B C 0.526(2) 0.902(2) 0.0258(19) 0.141(9) Uani 0.5 1 d D . P E 2
H30D H 0.492121 0.862851 0.051372 0.211 Uiso 0.5 1 calc R U P E 2
H30E H 0.493803 0.951033 -0.016053 0.211 Uiso 0.5 1 calc R U P E 2
H30F H 0.539614 0.925577 0.058993 0.211 Uiso 0.5 1 calc R U P E 2
C31 C 0.651(3) 0.1125(18) 0.232(4) 0.078(8) Uani 0.5 1 d D . P F 1
H31A H 0.678041 0.077223 0.280391 0.094 Uiso 0.5 1 calc R U P F 1
H31B H 0.667239 0.077107 0.200972 0.094 Uiso 0.5 1 calc R U P F 1
C32 C 0.555(3) 0.149(3) 0.236(4) 0.082(10) Uani 0.5 1 d D . P F 1
H32A H 0.526417 0.111054 0.229979 0.099 Uiso 0.5 1 calc R U P F 1
H32B H 0.533766 0.209300 0.199184 0.099 Uiso 0.5 1 calc R U P F 1
C33 C 0.5408(18) 0.1505(19) 0.3204(16) 0.111(7) Uani 0.5 1 d D . P F 1
H33A H 0.566607 0.091227 0.356044 0.166 Uiso 0.5 1 calc R U P F 1
H33B H 0.479988 0.169722 0.329650 0.166 Uiso 0.5 1 calc R U P F 1
H33C H 0.567197 0.191178 0.324582 0.166 Uiso 0.5 1 calc R U P F 1
C31B C 0.631(3) 0.1249(19) 0.221(4) 0.078(8) Uani 0.5 1 d D . P F 2
H31C H 0.671940 0.072105 0.255282 0.094 Uiso 0.5 1 calc R U P F 2
H31D H 0.627318 0.111788 0.177826 0.094 Uiso 0.5 1 calc R U P F 2
C32B C 0.545(3) 0.135(3) 0.257(4) 0.082(10) Uani 0.5 1 d D . P F 2
H32C H 0.531908 0.173996 0.284569 0.099 Uiso 0.5 1 calc R U P F 2
H32D H 0.534206 0.078250 0.286737 0.099 Uiso 0.5 1 calc R U P F 2
C33B C 0.5014(18) 0.1836(18) 0.1727(15) 0.111(7) Uani 0.5 1 d D . P F 2
H33D H 0.489979 0.247362 0.155755 0.166 Uiso 0.5 1 calc R U P F 2
H33E H 0.448256 0.170582 0.173935 0.166 Uiso 0.5 1 calc R U P F 2
H33F H 0.540653 0.161142 0.139367 0.166 Uiso 0.5 1 calc R U P F 2
C34 C 0.8363(6) 0.1093(6) 0.1296(5) 0.062(2) Uani 1 1 d . . . . .
H34A H 0.815187 0.168912 0.091648 0.074 Uiso 1 1 calc R U . . .
H34B H 0.802656 0.073139 0.126655 0.074 Uiso 1 1 calc R U . . .
C35 C 0.9280(7) 0.0686(7) 0.1176(6) 0.070(3) Uani 1 1 d . . . . .
H35A H 0.933756 0.058693 0.071537 0.084 Uiso 1 1 calc R U . . .
H35B H 0.949102 0.010589 0.157595 0.084 Uiso 1 1 calc R U . . .
C36 C 0.9818(7) 0.1244(8) 0.1143(7) 0.085(3) Uani 1 1 d . . . . .
H36A H 0.962121 0.181484 0.074123 0.128 Uiso 1 1 calc R U . . .
H36B H 1.040919 0.094865 0.106487 0.128 Uiso 1 1 calc R U . . .
H36C H 0.977441 0.133390 0.160214 0.128 Uiso 1 1 calc R U . . .
C37 C 0.8049(5) 0.3467(5) 0.5177(5) 0.0485(19) Uani 1 1 d . . . . .
C38 C 0.7669(5) 0.3774(6) 0.5590(4) 0.0488(19) Uani 1 1 d . . . . .
C39 C 0.7323(6) 0.4042(6) 0.6191(5) 0.059(2) Uani 1 1 d . . . . .
C40 C 0.7731(9) 0.3560(9) 0.6856(6) 0.107(4) Uani 1 1 d . U . . .
H40 H 0.822745 0.307381 0.691440 0.129 Uiso 1 1 calc R U . . .
C41 C 0.7389(10) 0.3809(10) 0.7452(8) 0.123(5) Uani 1 1 d . U . . .
H41 H 0.764883 0.347016 0.791798 0.148 Uiso 1 1 calc R U . . .
C42 C 0.6697(9) 0.4523(9) 0.7370(7) 0.100(4) Uani 1 1 d . U . . .
H42 H 0.648104 0.469192 0.777025 0.120 Uiso 1 1 calc R U . . .
C43 C 0.6315(6) 0.4996(6) 0.6692(5) 0.068(3) Uani 1 1 d . . . . .
H43 H 0.582689 0.549129 0.662685 0.081 Uiso 1 1 calc R U . . .
C44 C 0.6627(5) 0.4765(6) 0.6120(5) 0.052(2) Uani 1 1 d . . . . .
H44 H 0.635977 0.511053 0.565729 0.062 Uiso 1 1 calc R U . . .
C45 C 0.9889(5) 0.2169(5) 0.2644(3) 0.0330(15) Uani 1 1 d . . . . .
C46 C 1.0603(5) 0.1996(4) 0.2614(4) 0.0378(16) Uani 1 1 d . . . . .
C47 C 1.1519(5) 0.1642(5) 0.2523(4) 0.0468(18) Uani 1 1 d . . . . .
C48 C 1.1850(6) 0.0994(6) 0.2250(6) 0.062(2) Uani 1 1 d . . . . .
H48 H 1.148421 0.078137 0.208716 0.075 Uiso 1 1 calc R U . . .
C49 C 1.2713(7) 0.0653(8) 0.2212(8) 0.089(4) Uani 1 1 d . . . . .
H49 H 1.293465 0.018304 0.204493 0.107 Uiso 1 1 calc R U . . .
C50 C 1.3263(6) 0.0967(9) 0.2407(8) 0.091(4) Uani 1 1 d . . . . .
H50 H 1.385782 0.072900 0.236936 0.109 Uiso 1 1 calc R U . . .
C51 C 1.2935(6) 0.1627(7) 0.2656(6) 0.071(3) Uani 1 1 d . . . . .
H51 H 1.330872 0.186060 0.278331 0.085 Uiso 1 1 calc R U . . .
C52 C 1.2082(6) 0.1969(6) 0.2729(5) 0.057(2) Uani 1 1 d . . . . .
H52 H 1.186997 0.242068 0.291747 0.069 Uiso 1 1 calc R U . . .
C53 C 0.5825(5) 0.3756(5) 0.2664(4) 0.0419(17) Uani 1 1 d . . . . .
C54 C 0.5367(5) 0.3832(5) 0.2266(4) 0.0419(17) Uani 1 1 d . . . . .
C55 C 0.4690(5) 0.3929(5) 0.1784(4) 0.0439(18) Uani 1 1 d . . . . .
C56 C 0.4775(7) 0.4218(8) 0.1052(6) 0.079(3) Uani 1 1 d . . . . .
H56 H 0.527328 0.436080 0.084125 0.095 Uiso 1 1 calc R U . . .
C57 C 0.4148(8) 0.4311(10) 0.0604(6) 0.098(4) Uani 1 1 d . . . . .
H57 H 0.421656 0.452038 0.009130 0.118 Uiso 1 1 calc R U . . .
C58 C 0.3436(7) 0.4102(7) 0.0899(6) 0.073(3) Uani 1 1 d . . . . .
H58 H 0.300104 0.417902 0.059110 0.088 Uiso 1 1 calc R U . . .
C59 C 0.3341(7) 0.3788(7) 0.1622(6) 0.073(3) Uani 1 1 d . . . . .
H59 H 0.285289 0.361980 0.182754 0.087 Uiso 1 1 calc R U . . .
C60 C 0.3968(6) 0.3710(6) 0.2071(5) 0.067(3) Uani 1 1 d . . . . .
H60 H 0.389471 0.350163 0.258276 0.080 Uiso 1 1 calc R U . . .
C61 C 0.8152(5) 0.6301(6) 0.2016(4) 0.050(2) Uani 1 1 d . . . . .
C62 C 0.8641(7) 0.6661(5) 0.1944(4) 0.057(2) Uani 1 1 d . . . . .
C63 C 0.9160(6) 0.7257(5) 0.1742(5) 0.054(2) Uani 1 1 d . . . . .
C64 C 0.9905(8) 0.7050(7) 0.2096(7) 0.093(4) Uani 1 1 d . . . . .
H64 H 1.009022 0.649681 0.248597 0.111 Uiso 1 1 calc R U . . .
C65 C 1.0387(8) 0.7593(8) 0.1918(9) 0.107(5) Uani 1 1 d . . . . .
H65 H 1.088740 0.743758 0.218531 0.128 Uiso 1 1 calc R U . . .
C66 C 1.0126(8) 0.8385(9) 0.1331(9) 0.103(5) Uani 1 1 d . . . . .
H66 H 1.046701 0.876634 0.118794 0.123 Uiso 1 1 calc R U . . .
C67 C 0.9384(8) 0.8642(7) 0.0943(7) 0.085(3) Uani 1 1 d . . . . .
H67 H 0.921553 0.918409 0.053928 0.101 Uiso 1 1 calc R U . . .
C68 C 0.8897(6) 0.8071(5) 0.1172(5) 0.059(2) Uani 1 1 d . . . . .
H68 H 0.837188 0.824039 0.093397 0.071 Uiso 1 1 calc R U . . .
C70 C 0.6213(11) 0.9127(12) 0.2047(11) 0.140(6) Uani 1 1 d D U . . .
C71 C 0.6543(18) 0.8173(13) 0.2103(17) 0.249(13) Uani 1 1 d D U . . .
H71A H 0.716310 0.798652 0.209463 0.374 Uiso 1 1 calc R U . . .
H71B H 0.632443 0.812558 0.169216 0.374 Uiso 1 1 calc R U . . .
H71C H 0.635279 0.779619 0.255982 0.374 Uiso 1 1 calc R U . . .
C72 C 0.655(2) 0.961(2) 0.1303(13) 0.289(17) Uani 1 1 d D U . . .
H72A H 0.612270 1.017410 0.105420 0.433 Uiso 1 1 calc R U . . .
H72B H 0.667078 0.925008 0.100842 0.433 Uiso 1 1 calc R U . . .
H72C H 0.706955 0.971649 0.137313 0.433 Uiso 1 1 calc R U . . .
Cu1 Cu 0.80333(6) 0.26369(6) 0.47080(5) 0.0443(2) Uani 1 1 d . . . . .
Cu2 Cu 0.89821(7) 0.36522(6) 0.44668(5) 0.0481(2) Uani 1 1 d . . . . .
Cu3 Cu 0.70849(7) 0.45204(7) 0.44633(5) 0.0510(3) Uani 1 1 d . . . . .
Cu4 Cu 0.67593(6) 0.28706(6) 0.33876(5) 0.0460(2) Uani 1 1 d . . . . .
Cu5 Cu 0.88917(6) 0.19899(6) 0.32950(5) 0.0386(2) Uani 1 1 d . . . . .
Cu6 Cu 1.00444(6) 0.30127(6) 0.31389(5) 0.0399(2) Uani 1 1 d . . . . .
Cu7 Cu 0.91014(7) 0.52345(6) 0.27668(5) 0.0500(3) Uani 1 1 d . . . . .
Cu8 Cu 0.72279(7) 0.59368(7) 0.26900(5) 0.0514(3) Uani 1 1 d . . . . .
Cu9 Cu 0.60165(7) 0.45467(6) 0.31244(5) 0.0476(2) Uani 1 1 d . . . . .
Cu10 Cu 0.67306(6) 0.40597(6) 0.18883(5) 0.0452(2) Uani 1 1 d . . . . .
Cu11 Cu 0.88855(6) 0.31385(6) 0.19960(5) 0.0382(2) Uani 1 1 d . . . . .
Cu12 Cu 0.79904(6) 0.53950(6) 0.16629(5) 0.0427(2) Uani 1 1 d . . . . .
F1 F 0.2058(10) 0.9607(8) 0.1373(7) 0.208(6) Uani 1 1 d . . . . .
F2 F 0.2640(18) 0.9116(12) 0.0105(10) 0.308(12) Uani 1 1 d . . . . .
F3 F 0.3298(7) 0.9062(10) 0.0874(10) 0.247(9) Uani 1 1 d . . . . .
F4 F 0.1513(11) 0.9561(11) 0.0504(9) 0.271(11) Uani 1 1 d . . . . .
F5 F 0.2388(6) 1.0311(5) 0.0296(6) 0.142(3) Uani 1 1 d . . . . .
F6 F 0.2390(9) 0.8393(6) 0.1268(7) 0.185(5) Uani 1 1 d . . . . .
I1 I 0.79897(3) 0.39186(3) 0.31324(2) 0.03519(13) Uani 1 1 d . . . . .
O1 O 1.0156(3) 0.1290(3) 0.5641(2) 0.0404(11) Uani 1 1 d . . . . .
O2 O 1.0823(3) 0.0842(3) 0.4585(3) 0.0393(11) Uani 1 1 d . . . . .
O3 O 0.8153(5) 0.5721(5) 0.4965(3) 0.080(2) Uani 1 1 d D . . . .
O4 O 0.8369(4) 0.6807(4) 0.3708(3) 0.0576(15) Uani 1 1 d D . . . .
O5 O 0.4967(4) 0.3183(5) 0.4729(5) 0.088(2) Uani 1 1 d D . . . .
O6 O 0.5939(7) 0.3022(8) 0.5694(5) 0.127(4) Uani 1 1 d D . . . .
O7 O 1.0217(3) 0.5410(3) 0.0935(3) 0.0469(13) Uani 1 1 d . . . . .
O8 O 1.0891(3) 0.3758(3) 0.1337(3) 0.0419(12) Uani 1 1 d . . . . .
O9 O 0.5083(4) 0.6215(4) 0.1155(3) 0.0558(15) Uani 1 1 d . . . . .
O10 O 0.5979(4) 0.7200(3) 0.1038(3) 0.0547(14) Uani 1 1 d D . . . .
O11 O 0.6695(3) 0.1963(3) 0.1973(3) 0.0501(13) Uani 1 1 d D . . . .
O12 O 0.8278(4) 0.1143(3) 0.2018(3) 0.0514(14) Uani 1 1 d . . . . .
O13 O 0.5897(10) 0.9423(10) 0.2471(10) 0.192(6) Uani 1 1 d . U . . .
P1 P 1.00854(11) 0.15442(12) 0.47963(9) 0.0339(4) Uani 1 1 d . . . . .
P2 P 0.82209(16) 0.58799(14) 0.41310(11) 0.0503(5) Uani 1 1 d . . . . .
P3 P 0.58478(15) 0.32503(17) 0.48601(13) 0.0587(6) Uani 1 1 d . . . . .
P4 P 1.01297(12) 0.44927(12) 0.14749(9) 0.0357(4) Uani 1 1 d . . . . .
P5 P 0.59212(13) 0.62327(13) 0.14329(11) 0.0439(5) Uani 1 1 d . . . . .
P6 P 0.75967(13) 0.19309(12) 0.21653(11) 0.0397(4) Uani 1 1 d . . . . .
P7 P 0.2410(3) 0.93491(19) 0.0733(2) 0.0937(11) Uani 1 1 d . . . . .
S1 S 0.90099(11) 0.14354(11) 0.45488(9) 0.0348(4) Uani 1 1 d . . . . .
S2 S 1.02748(12) 0.27268(11) 0.43337(9) 0.0357(4) Uani 1 1 d . . . . .
S3 S 0.92475(14) 0.49855(13) 0.39662(10) 0.0476(5) Uani 1 1 d . . . . .
S4 S 0.70774(15) 0.59510(13) 0.38497(11) 0.0503(5) Uani 1 1 d . . . . .
S5 S 0.57589(14) 0.45155(15) 0.42925(12) 0.0518(5) Uani 1 1 d . . . . .
S6 S 0.67995(12) 0.23328(13) 0.46389(11) 0.0473(5) Uani 1 1 d . . . . .
S7 S 1.03163(12) 0.43234(12) 0.25054(9) 0.0375(4) Uani 1 1 d . . . . .
S8 S 0.90219(11) 0.44784(11) 0.11940(9) 0.0353(4) Uani 1 1 d . . . . .
S9 S 0.58602(14) 0.60257(13) 0.24950(11) 0.0479(5) Uani 1 1 d . . . . .
S10 S 0.68519(12) 0.53956(12) 0.11092(9) 0.0391(4) Uani 1 1 d . . . . .
S11 S 0.76972(11) 0.16262(11) 0.32359(10) 0.0383(4) Uani 1 1 d . . . . .
S12 S 0.77417(12) 0.30859(11) 0.14865(9) 0.0365(4) Uani 1 1 d . . . . .

loop_
_atom_site_aniso_label
_atom_site_aniso_U_11
_atom_site_aniso_U_22
_atom_site_aniso_U_33
_atom_site_aniso_U_23
_atom_site_aniso_U_13
_atom_site_aniso_U_12
C1 0.051(4) 0.046(4) 0.034(4) -0.005(3) -0.002(3) -0.012(3)
C2 0.118(8) 0.082(6) 0.077(6) -0.013(5) 0.010(6) -0.045(6)
C3 0.152(12) 0.096(9) 0.110(10) -0.021(8) 0.062(9) -0.012(8)
C4 0.041(4) 0.064(5) 0.063(5) -0.021(4) -0.013(4) -0.016(4)
C5 0.045(5) 0.049(5) 0.061(5) -0.014(4) 0.003(4) -0.019(4)
C6 0.049(5) 0.063(6) 0.117(9) -0.022(6) 0.001(6) -0.023(5)
C7 0.096(8) 0.108(13) 0.104(10) -0.045(9) 0.003(7) -0.037(8)
C8 0.060(14) 0.103(18) 0.058(11) -0.050(15) -0.013(9) -0.022(14)
C9 0.046(14) 0.15(2) 0.078(16) -0.052(12) 0.020(10) -0.051(14)
C7B 0.096(8) 0.108(13) 0.104(10) -0.045(9) 0.003(7) -0.037(8)
C8B 0.060(14) 0.103(18) 0.058(11) -0.050(15) -0.013(9) -0.022(14)
C9B 0.046(14) 0.15(2) 0.078(16) -0.052(12) 0.020(10) -0.051(14)
C10 0.108(12) 0.059(8) 0.089(11) -0.036(8) 0.002(9) -0.035(8)
C11 0.17(3) 0.126(18) 0.14(2) -0.073(15) 0.063(18) -0.11(2)
C12 0.104(17) 0.068(13) 0.18(2) -0.060(17) -0.041(15) -0.008(12)
C10B 0.108(12) 0.059(8) 0.089(11) -0.036(8) 0.002(9) -0.035(8)
C11B 0.17(3) 0.126(18) 0.14(2) -0.073(15) 0.063(18) -0.11(2)
C12B 0.104(17) 0.068(13) 0.18(2) -0.060(17) -0.041(15) -0.008(12)
C13 0.101(10) 0.140(11) 0.134(13) -0.027(9) 0.019(9) -0.032(8)
C14 0.160(14) 0.156(13) 0.160(15) -0.061(10) 0.007(10) -0.035(9)
C15 0.169(17) 0.150(15) 0.19(2) -0.083(16) -0.028(17) -0.077(13)
C13B 0.101(10) 0.140(11) 0.134(13) -0.027(9) 0.019(9) -0.032(8)
C14B 0.160(14) 0.156(13) 0.160(15) -0.061(10) 0.007(10) -0.035(9)
C15B 0.169(17) 0.150(15) 0.19(2) -0.083(16) -0.028(17) -0.077(13)
C16 0.16(2) 0.106(16) 0.058(10) -0.026(11) 0.013(13) -0.047(13)
C17 0.23(2) 0.138(15) 0.077(10) -0.051(11) 0.064(13) -0.085(17)
C18 0.22(6) 0.12(3) 0.15(3) -0.02(2) -0.01(3) -0.04(3)
C16B 0.16(2) 0.106(16) 0.058(10) -0.026(11) 0.013(13) -0.047(13)
C17B 0.23(2) 0.138(15) 0.077(10) -0.051(11) 0.064(13) -0.085(17)
C18B 0.22(6) 0.12(3) 0.15(3) -0.02(2) -0.01(3) -0.04(3)
C19 0.076(7) 0.082(7) 0.068(6) 0.002(5) -0.015(5) -0.056(6)
C20 0.099(8) 0.083(7) 0.056(6) -0.011(5) -0.010(5) -0.061(6)
C21 0.122(10) 0.113(9) 0.070(7) -0.029(7) 0.002(7) -0.085(8)
C22 0.069(6) 0.064(5) 0.037(4) -0.025(4) -0.013(4) -0.019(4)
C23 0.064(6) 0.090(7) 0.047(5) -0.033(5) 0.000(4) -0.026(5)
C24 0.096(8) 0.092(8) 0.063(6) -0.046(6) -0.013(6) -0.014(6)
C25 0.069(6) 0.077(7) 0.086(7) -0.048(6) -0.016(6) 0.001(5)
C26 0.064(6) 0.085(7) 0.085(8) -0.043(6) -0.018(6) -0.004(5)
C27 0.070(8) 0.134(12) 0.097(10) -0.044(9) -0.009(7) -0.018(8)
C28 0.069(12) 0.059(5) 0.069(6) -0.011(4) -0.013(5) -0.020(6)
C29 0.078(12) 0.065(6) 0.086(7) -0.015(5) 0.000(9) -0.023(8)
C30 0.155(16) 0.090(12) 0.139(16) -0.025(11) 0.007(13) -0.014(12)
C28B 0.069(12) 0.059(5) 0.069(6) -0.011(4) -0.013(5) -0.020(6)
C29B 0.078(12) 0.065(6) 0.086(7) -0.015(5) 0.000(9) -0.023(8)
C30B 0.155(16) 0.090(12) 0.139(16) -0.025(11) 0.007(13) -0.014(12)
C31 0.040(18) 0.052(9) 0.143(19) -0.022(11) -0.043(16) -0.020(11)
C32 0.074(12) 0.056(14) 0.11(4) -0.005(17) 0.013(15) -0.055(10)
C33 0.104(14) 0.094(13) 0.134(18) -0.028(13) -0.034(13) -0.036(11)
C31B 0.040(18) 0.052(9) 0.143(19) -0.022(11) -0.043(16) -0.020(11)
C32B 0.074(12) 0.056(14) 0.11(4) -0.005(17) 0.013(15) -0.055(10)
C33B 0.104(14) 0.094(13) 0.134(18) -0.028(13) -0.034(13) -0.036(11)
C34 0.078(6) 0.061(5) 0.058(5) -0.033(5) -0.007(5) -0.020(5)
C35 0.086(7) 0.062(6) 0.060(6) -0.038(5) -0.009(5) 0.002(5)
C36 0.067(7) 0.105(9) 0.091(8) -0.045(7) -0.009(6) -0.023(6)
C37 0.048(5) 0.046(4) 0.056(5) -0.026(4) 0.011(4) -0.014(4)
C38 0.050(5) 0.060(5) 0.034(4) -0.014(4) -0.007(4) -0.015(4)
C39 0.059(5) 0.063(5) 0.040(5) -0.020(4) -0.006(4) 0.000(4)
C40 0.117(8) 0.105(7) 0.063(6) -0.045(6) -0.010(5) 0.031(6)
C41 0.131(9) 0.129(8) 0.073(7) -0.045(6) -0.008(6) 0.019(7)
C42 0.114(8) 0.095(7) 0.071(6) -0.045(6) 0.009(6) 0.009(6)
C43 0.067(6) 0.059(5) 0.059(6) -0.023(5) 0.007(5) 0.002(5)
C44 0.046(5) 0.060(5) 0.045(5) -0.018(4) -0.004(4) -0.010(4)
C45 0.042(4) 0.050(4) 0.020(3) -0.005(3) -0.004(3) -0.039(3)
C46 0.057(5) 0.036(4) 0.026(3) -0.009(3) 0.000(3) -0.024(3)
C47 0.041(4) 0.052(4) 0.049(5) -0.015(4) 0.003(3) -0.022(4)
C48 0.046(5) 0.072(6) 0.082(7) -0.040(5) 0.002(5) -0.021(4)
C49 0.059(7) 0.090(8) 0.127(11) -0.058(8) 0.011(7) -0.016(6)
C50 0.039(5) 0.105(9) 0.136(11) -0.055(9) 0.005(6) -0.021(6)
C51 0.043(5) 0.085(7) 0.094(8) -0.028(6) -0.010(5) -0.033(5)
C52 0.055(5) 0.061(5) 0.061(5) -0.014(4) -0.009(4) -0.033(4)
C53 0.037(4) 0.036(4) 0.044(4) -0.011(3) 0.007(4) -0.009(3)
C54 0.055(5) 0.034(4) 0.044(4) -0.023(3) 0.009(4) -0.015(3)
C55 0.046(4) 0.042(4) 0.049(5) -0.022(3) -0.011(4) -0.009(3)
C56 0.073(7) 0.130(10) 0.059(6) -0.041(6) -0.001(5) -0.055(7)
C57 0.089(8) 0.174(13) 0.057(6) -0.046(8) -0.009(6) -0.064(9)
C58 0.069(7) 0.087(7) 0.081(7) -0.043(6) -0.021(6) -0.026(6)
C59 0.064(6) 0.087(7) 0.074(7) -0.021(6) -0.012(5) -0.039(6)
C60 0.066(6) 0.074(6) 0.055(5) -0.005(5) -0.025(5) -0.029(5)
C61 0.054(5) 0.083(6) 0.039(4) -0.035(4) -0.006(4) -0.036(5)
C62 0.089(7) 0.043(4) 0.033(4) -0.013(3) -0.013(4) -0.011(5)
C63 0.073(6) 0.038(4) 0.057(5) -0.017(4) -0.014(4) -0.018(4)
C64 0.107(9) 0.056(6) 0.112(9) -0.021(6) -0.060(8) -0.014(6)
C65 0.076(8) 0.079(8) 0.191(15) -0.065(10) -0.045(9) -0.021(6)
C66 0.085(9) 0.077(8) 0.178(15) -0.075(10) 0.013(9) -0.037(7)
C67 0.102(9) 0.045(5) 0.111(9) -0.024(6) 0.003(7) -0.034(6)
C68 0.065(6) 0.043(4) 0.070(6) -0.018(4) -0.012(5) -0.018(4)
C70 0.165(10) 0.111(9) 0.150(10) -0.071(8) 0.014(8) -0.028(7)
C71 0.28(2) 0.218(19) 0.28(2) -0.112(16) -0.018(16) -0.077(16)
C72 0.35(3) 0.29(2) 0.26(2) -0.144(18) 0.003(17) -0.091(17)
Cu1 0.0456(5) 0.0531(5) 0.0384(5) -0.0201(4) -0.0015(4) -0.0163(4)
Cu2 0.0566(6) 0.0485(5) 0.0419(5) -0.0205(4) 0.0035(4) -0.0162(5)
Cu3 0.0610(6) 0.0506(6) 0.0395(5) -0.0143(4) -0.0124(5) -0.0136(5)
Cu4 0.0428(5) 0.0472(5) 0.0446(5) -0.0145(4) -0.0113(4) -0.0091(4)
Cu5 0.0383(5) 0.0452(5) 0.0342(5) -0.0104(4) -0.0057(4) -0.0186(4)
Cu6 0.0575(6) 0.0413(5) 0.0288(4) -0.0121(4) -0.0030(4) -0.0254(4)
Cu7 0.0748(7) 0.0393(5) 0.0356(5) -0.0151(4) -0.0059(5) -0.0134(5)
Cu8 0.0677(7) 0.0520(6) 0.0429(5) -0.0185(5) -0.0111(5) -0.0243(5)
Cu9 0.0538(6) 0.0486(5) 0.0436(5) -0.0200(4) -0.0090(4) -0.0134(4)
Cu10 0.0515(6) 0.0401(5) 0.0431(5) -0.0140(4) -0.0014(4) -0.0144(4)
Cu11 0.0426(5) 0.0389(5) 0.0365(5) -0.0103(4) -0.0073(4) -0.0189(4)
Cu12 0.0495(5) 0.0422(5) 0.0421(5) -0.0164(4) -0.0091(4) -0.0171(4)
F1 0.291(17) 0.163(10) 0.185(12) -0.114(10) 0.075(11) -0.053(11)
F2 0.50(4) 0.246(18) 0.205(16) -0.169(16) 0.04(2) -0.06(2)
F3 0.089(7) 0.195(12) 0.308(19) 0.029(12) -0.038(9) 0.007(7)
F4 0.281(17) 0.252(16) 0.243(16) 0.078(13) -0.158(14) -0.191(15)
F5 0.147(8) 0.072(5) 0.186(9) -0.021(5) -0.018(7) -0.035(5)
F6 0.253(14) 0.083(6) 0.173(10) -0.008(6) -0.009(9) -0.037(7)
I1 0.0425(3) 0.0354(2) 0.0304(2) -0.01217(18) -0.00429(19) -0.01426(19)
O1 0.050(3) 0.040(3) 0.029(2) -0.005(2) -0.008(2) -0.017(2)
O2 0.039(3) 0.043(3) 0.038(3) -0.011(2) -0.007(2) -0.017(2)
O3 0.136(7) 0.073(4) 0.044(4) -0.030(3) -0.032(4) -0.025(4)
O4 0.067(4) 0.055(3) 0.066(4) -0.033(3) -0.007(3) -0.023(3)
O5 0.052(4) 0.078(5) 0.137(7) -0.039(5) 0.017(4) -0.029(4)
O6 0.141(9) 0.166(10) 0.049(5) -0.020(6) 0.023(5) -0.048(7)
O7 0.055(3) 0.049(3) 0.036(3) 0.000(2) -0.007(2) -0.033(3)
O8 0.051(3) 0.052(3) 0.029(2) -0.015(2) -0.005(2) -0.021(2)
O9 0.051(3) 0.058(3) 0.054(3) -0.019(3) -0.023(3) -0.006(3)
O10 0.069(4) 0.037(3) 0.053(3) -0.013(3) -0.012(3) -0.010(3)
O11 0.049(3) 0.047(3) 0.061(3) -0.017(3) -0.017(3) -0.022(3)
O12 0.072(4) 0.041(3) 0.049(3) -0.017(2) -0.016(3) -0.021(3)
O13 0.210(13) 0.183(11) 0.223(13) -0.136(11) 0.061(10) -0.057(10)
P1 0.0368(9) 0.0387(9) 0.0280(9) -0.0095(7) -0.0049(7) -0.0157(8)
P2 0.0754(15) 0.0448(11) 0.0393(11) -0.0219(9) -0.0112(10) -0.0180(10)
P3 0.0491(13) 0.0701(15) 0.0497(13) -0.0174(11) 0.0063(10) -0.0176(11)
P4 0.0456(10) 0.0416(10) 0.0265(8) -0.0092(7) -0.0040(7) -0.0248(8)
P5 0.0488(11) 0.0351(10) 0.0428(11) -0.0110(8) -0.0141(9) -0.0059(8)
P6 0.0435(11) 0.0384(10) 0.0434(10) -0.0158(8) -0.0109(8) -0.0162(8)
P7 0.117(3) 0.0514(15) 0.107(3) -0.0321(16) -0.028(2) -0.0065(16)
S1 0.0374(9) 0.0358(9) 0.0302(8) -0.0054(7) -0.0050(7) -0.0169(7)
S2 0.0442(10) 0.0402(9) 0.0285(8) -0.0105(7) -0.0057(7) -0.0210(8)
S3 0.0647(13) 0.0515(11) 0.0364(10) -0.0218(9) -0.0023(9) -0.0229(10)
S4 0.0680(14) 0.0429(10) 0.0450(11) -0.0221(9) -0.0115(10) -0.0122(9)
S5 0.0470(11) 0.0580(12) 0.0473(11) -0.0249(10) -0.0051(9) -0.0039(9)
S6 0.0407(10) 0.0491(11) 0.0433(11) -0.0048(9) -0.0058(8) -0.0163(9)
S7 0.0536(11) 0.0408(9) 0.0272(8) -0.0116(7) -0.0046(7) -0.0255(8)
S8 0.0443(10) 0.0400(9) 0.0271(8) -0.0115(7) -0.0055(7) -0.0196(8)
S9 0.0565(12) 0.0420(10) 0.0458(11) -0.0210(9) -0.0119(9) -0.0060(9)
S10 0.0482(10) 0.0375(9) 0.0315(9) -0.0101(7) -0.0125(8) -0.0123(8)
S11 0.0381(9) 0.0353(9) 0.0413(10) -0.0083(7) -0.0073(8) -0.0160(7)
S12 0.0437(10) 0.0356(9) 0.0344(9) -0.0127(7) -0.0095(7) -0.0149(7)

loop_
_atom_type_symbol
_atom_type_description
_atom_type_scat_dispersion_real
_atom_type_scat_dispersion_imag
_atom_type_scat_source
C C 0.0033 0.0016 'International Tables Vol C Tables 4.2.6.8 and 6.1.1.4'
H H 0.0000 0.0000 'International Tables Vol C Tables 4.2.6.8 and 6.1.1.4'
Cu Cu 0.3201 1.2651 'International Tables Vol C Tables 4.2.6.8 and 6.1.1.4'
F F 0.0171 0.0103 'International Tables Vol C Tables 4.2.6.8 and 6.1.1.4'
I I -0.4742 1.8119 'International Tables Vol C Tables 4.2.6.8 and 6.1.1.4'
O O 0.0106 0.0060 'International Tables Vol C Tables 4.2.6.8 and 6.1.1.4'
P P 0.1023 0.0942 'International Tables Vol C Tables 4.2.6.8 and 6.1.1.4'
S S 0.1246 0.1234 'International Tables Vol C Tables 4.2.6.8 and 6.1.1.4'

loop_
_geom_angle_atom_site_label_1
_geom_angle_atom_site_label_2
_geom_angle_atom_site_label_3
_geom_angle
_geom_angle_site_symmetry_1
_geom_angle_site_symmetry_3
_geom_angle_publ_flag
O1 C1 C2 109.4(7) . . ?
C3 C2 C1 114.1(10) . . ?
O2 C4 C5 109.7(7) . . ?
C4 C5 C6 110.2(8) . . ?
O3 C7 C8 104.2(18) . . ?
C9 C8 C7 91(2) . . ?
O3 C7B C8B 100.8(18) . . ?
C9B C8B C7B 161(2) . . ?
O4 C10 C11 96.7(12) . . ?
C12 C11 C10 108(2) . . ?
O4 C10B C11B 109.9(17) . . ?
C12B C11B C10B 104(2) . . ?
O5 C13 C14 101(2) . . ?
C13 C14 C15 96.7(8) . . ?
O5 C13B C14B 108(2) . . ?
C13B C14B C15B 102(3) . . ?
O6 C16 C17 112(3) . . ?
C18 C17 C16 95(3) . . ?
O6 C16B C17B 118(3) . . ?
C18B C17B C16B 83(3) . . ?
C20 C19 O7 110.0(8) . . ?
C19 C20 C21 109.1(9) . . ?
C23 C22 O8 110.9(7) . . ?
C22 C23 C24 110.0(8) . . ?
O9 C25 C26 108.4(8) . . ?
C25 C26 C27 111.7(10) . . ?
O10 C28 C29 107(2) . . ?
C30 C29 C28 111(3) . . ?
O10 C28B C29B 109(2) . . ?
C30B C29B C28B 111(3) . . ?
O11 C31 C32 98(2) . . ?
C31 C32 C33 104(6) . . ?
O11 C31B C32B 121(4) . . ?
C31B C32B C33B 88(4) . . ?
O12 C34 C35 108.4(7) . . ?
C34 C35 C36 112.8(8) . . ?
C38 C37 Cu2 137.3(7) . . ?
C38 C37 Cu1 141.0(7) . . ?
Cu2 C37 Cu1 81.3(3) . . ?
C38 C37 Cu3 80.6(6) . . ?
Cu2 C37 Cu3 94.4(3) . . ?
Cu1 C37 Cu3 92.7(4) . . ?
C37 C38 C39 169.7(9) . . ?
C37 C38 Cu3 68.6(5) . . ?
C39 C38 Cu3 121.6(6) . . ?
C44 C39 C40 119.3(9) . . ?
C44 C39 C38 123.0(8) . . ?
C40 C39 C38 117.7(8) . . ?
C39 C40 C41 118.1(11) . . ?
C42 C41 C40 121.6(13) . . ?
C41 C42 C43 118.4(11) . . ?
C44 C43 C42 121.0(9) . . ?
C43 C44 C39 121.7(8) . . ?
C46 C45 Cu5 145.4(6) . . ?
C46 C45 Cu11 135.4(5) . . ?
Cu5 C45 Cu11 78.2(3) . . ?
C46 C45 Cu6 81.9(5) . . ?
Cu5 C45 Cu6 89.3(3) . . ?
Cu11 C45 Cu6 93.0(3) . . ?
C45 C46 C47 168.6(8) . . ?
C45 C46 Cu6 68.8(5) . . ?
C47 C46 Cu6 122.5(5) . . ?
C48 C47 C52 118.5(8) . . ?
C48 C47 C46 122.0(7) . . ?
C52 C47 C46 119.4(8) . . ?
C47 C48 C49 119.7(9) . . ?
C50 C49 C48 122.2(11) . . ?
C51 C50 C49 118.0(10) . . ?
C50 C51 C52 122.1(9) . . ?
C51 C52 C47 119.3(9) . . ?
C54 C53 Cu4 144.0(7) . . ?
C54 C53 Cu9 135.5(7) . . ?
Cu4 C53 Cu9 80.2(3) . . ?
C54 C53 Cu10 94.2(6) . . ?
Cu4 C53 Cu10 89.6(3) . . ?
Cu9 C53 Cu10 90.4(3) . . ?
C53 C54 C55 174.7(9) . . ?
C53 C54 Cu10 58.6(5) . . ?
C55 C54 Cu10 126.5(5) . . ?
C56 C55 C60 117.8(8) . . ?
C56 C55 C54 121.2(8) . . ?
C60 C55 C54 121.1(7) . . ?
C55 C56 C57 121.3(10) . . ?
C58 C57 C56 119.9(11) . . ?
C59 C58 C57 120.5(9) . . ?
C58 C59 C60 119.4(10) . . ?
C55 C60 C59 121.1(9) . . ?
C62 C61 Cu8 141.5(7) . . ?
C62 C61 Cu12 136.9(8) . . ?
Cu8 C61 Cu12 79.8(3) . . ?
C62 C61 Cu7 82.0(6) . . ?
Cu8 C61 Cu7 90.3(3) . . ?
Cu12 C61 Cu7 87.6(4) . . ?
C61 C62 C63 169.1(9) . . ?
C61 C62 Cu7 68.4(6) . . ?
C63 C62 Cu7 122.4(6) . . ?
C64 C63 C68 117.5(9) . . ?
C64 C63 C62 122.8(8) . . ?
C68 C63 C62 119.6(8) . . ?
C65 C64 C63 123.5(11) . . ?
C64 C65 C66 117.7(11) . . ?
C65 C66 C67 122.3(11) . . ?
C66 C67 C68 117.2(11) . . ?
C63 C68 C67 121.6(9) . . ?
O13 C70 C71 131(2) . . ?
O13 C70 C72 126(2) . . ?
C71 C70 C72 102(2) . . ?
C37 Cu1 S1 135.2(2) . . ?
C37 Cu1 S6 121.2(2) . . ?
S1 Cu1 S6 99.35(8) . . ?
C37 Cu1 Cu2 49.2(2) . . ?
S1 Cu1 Cu2 100.11(6) . . ?
S6 Cu1 Cu2 155.00(7) . . ?
C37 Cu1 Cu3 45.2(2) . . ?
S1 Cu1 Cu3 159.83(6) . . ?
S6 Cu1 Cu3 92.05(6) . . ?
Cu2 Cu1 Cu3 65.01(4) . . ?
C37 Cu1 I1 96.9(2) . . ?
S1 Cu1 I1 96.75(5) . . ?
S6 Cu1 I1 96.28(6) . . ?
Cu2 Cu1 I1 65.96(3) . . ?
Cu3 Cu1 I1 65.30(3) . . ?
C37 Cu2 S2 132.4(2) . . ?
C37 Cu2 S3 121.5(2) . . ?
S2 Cu2 S3 100.69(8) . . ?
C37 Cu2 Cu1 49.5(2) . . ?
S2 Cu2 Cu1 100.35(6) . . ?
S3 Cu2 Cu1 153.28(7) . . ?
C37 Cu2 Cu3 44.5(2) . . ?
S2 Cu2 Cu3 161.65(6) . . ?
S3 Cu2 Cu3 92.50(7) . . ?
Cu1 Cu2 Cu3 63.67(4) . . ?
C37 Cu2 I1 95.6(3) . . ?
S2 Cu2 I1 101.42(5) . . ?
S3 Cu2 I1 95.85(6) . . ?
Cu1 Cu2 I1 63.85(3) . . ?
Cu3 Cu2 I1 64.25(3) . . ?
C37 Cu3 C38 30.8(3) . . ?
C37 Cu3 S5 126.8(2) . . ?
C38 Cu3 S5 118.3(2) . . ?
C37 Cu3 S4 127.3(2) . . ?
C38 Cu3 S4 119.1(2) . . ?
S5 Cu3 S4 105.21(9) . . ?
C37 Cu3 Cu1 42.0(2) . . ?
C38 Cu3 Cu1 68.2(2) . . ?
S5 Cu3 Cu1 98.80(7) . . ?
S4 Cu3 Cu1 144.83(8) . . ?
C37 Cu3 Cu2 41.1(2) . . ?
C38 Cu3 Cu2 66.4(2) . . ?
S5 Cu3 Cu2 147.73(7) . . ?
S4 Cu3 Cu2 97.83(7) . . ?
Cu1 Cu3 Cu2 51.32(3) . . ?
C53 Cu4 S6 131.3(2) . . ?
C53 Cu4 S11 123.6(2) . . ?
S6 Cu4 S11 97.64(8) . . ?
C53 Cu4 Cu9 50.2(2) . . ?
S6 Cu4 Cu9 99.47(7) . . ?
S11 Cu4 Cu9 158.19(7) . . ?
C53 Cu4 Cu10 45.8(2) . . ?
S6 Cu4 Cu10 160.68(7) . . ?
S11 Cu4 Cu10 96.78(6) . . ?
Cu9 Cu4 Cu10 63.76(4) . . ?
C53 Cu4 I1 100.9(2) . . ?
S6 Cu4 I1 96.96(6) . . ?
S11 Cu4 I1 98.34(5) . . ?
Cu9 Cu4 I1 66.26(3) . . ?
Cu10 Cu4 I1 68.21(3) . . ?
C45 Cu5 S11 135.40(18) . . ?
C45 Cu5 S1 122.07(18) . . ?
S11 Cu5 S1 97.15(7) . . ?
C45 Cu5 Cu11 51.77(19) . . ?
S11 Cu5 Cu11 100.31(6) . . ?
S1 Cu5 Cu11 155.37(6) . . ?
C45 Cu5 Cu6 47.27(18) . . ?
S11 Cu5 Cu6 161.82(6) . . ?
S1 Cu5 Cu6 91.48(5) . . ?
Cu11 Cu5 Cu6 67.18(3) . . ?
C45 Cu5 I1 98.9(2) . . ?
S11 Cu5 I1 97.35(5) . . ?
S1 Cu5 I1 95.47(5) . . ?
Cu11 Cu5 I1 65.24(3) . . ?
Cu6 Cu5 I1 65.80(3) . . ?
C45 Cu6 C46 29.3(3) . . ?
C45 Cu6 S2 130.02(17) . . ?
C46 Cu6 S2 123.26(18) . . ?
C45 Cu6 S7 124.20(17) . . ?
C46 Cu6 S7 113.45(18) . . ?
S2 Cu6 S7 104.49(7) . . ?
C45 Cu6 Cu5 43.47(18) . . ?
C46 Cu6 Cu5 69.37(19) . . ?
S2 Cu6 Cu5 100.95(5) . . ?
S7 Cu6 Cu5 145.32(6) . . ?
C61 Cu7 S7 128.0(2) . . ?
C61 Cu7 S3 126.0(2) . . ?
S7 Cu7 S3 104.73(8) . . ?
C61 Cu7 C62 29.6(3) . . ?
S7 Cu7 C62 117.4(3) . . ?
S3 Cu7 C62 118.9(2) . . ?
C61 Cu7 Cu12 44.8(2) . . ?
S7 Cu7 Cu12 98.74(5) . . ?
S3 Cu7 Cu12 145.71(8) . . ?
C62 Cu7 Cu12 69.0(2) . . ?
C61 Cu7 Cu8 42.9(2) . . ?
S7 Cu7 Cu8 148.77(6) . . ?
S3 Cu7 Cu8 97.05(7) . . ?
C62 Cu7 Cu8 68.2(3) . . ?
Cu12 Cu7 Cu8 52.78(3) . . ?
C61 Cu8 S9 133.1(2) . . ?
C61 Cu8 S4 122.6(2) . . ?
S9 Cu8 S4 98.96(9) . . ?
C61 Cu8 Cu12 50.8(2) . . ?
S9 Cu8 Cu12 99.33(6) . . ?
S4 Cu8 Cu12 155.09(8) . . ?
C61 Cu8 Cu7 46.8(2) . . ?
S9 Cu8 Cu7 157.53(7) . . ?
S4 Cu8 Cu7 95.00(7) . . ?
Cu12 Cu8 Cu7 62.77(4) . . ?
C61 Cu8 I1 98.4(3) . . ?
S9 Cu8 I1 96.65(6) . . ?
S4 Cu8 I1 97.38(6) . . ?
Cu12 Cu8 I1 63.78(3) . . ?
Cu7 Cu8 I1 63.99(3) . . ?
C53 Cu9 S5 129.8(2) . . ?
C53 Cu9 S9 123.5(2) . . ?
S5 Cu9 S9 100.22(8) . . ?
C53 Cu9 Cu4 49.6(2) . . ?
S5 Cu9 Cu4 100.74(7) . . ?
S9 Cu9 Cu4 152.97(8) . . ?
C53 Cu9 Cu10 45.2(2) . . ?
S5 Cu9 Cu10 162.04(7) . . ?
S9 Cu9 Cu10 94.07(6) . . ?
Cu4 Cu9 Cu10 62.56(4) . . ?
C53 Cu10 S10 130.4(2) . . ?
C53 Cu10 S12 125.8(2) . . ?
S10 Cu10 S12 103.13(8) . . ?
C53 Cu10 C54 27.2(3) . . ?
S10 Cu10 C54 121.98(19) . . ?
S12 Cu10 C54 119.87(17) . . ?
C53 Cu10 Cu4 44.6(2) . . ?
S10 Cu10 Cu4 146.07(6) . . ?
S12 Cu10 Cu4 96.46(6) . . ?
C54 Cu10 Cu4 68.0(2) . . ?
C53 Cu10 Cu9 44.4(2) . . ?
S10 Cu10 Cu9 98.27(6) . . ?
S12 Cu10 Cu9 147.01(6) . . ?
C54 Cu10 Cu9 66.01(18) . . ?
Cu4 Cu10 Cu9 53.67(3) . . ?
C45 Cu11 S12 132.54(17) . . ?
C45 Cu11 S8 121.53(17) . . ?
S12 Cu11 S8 100.87(7) . . ?
C45 Cu11 Cu5 50.04(18) . . ?
S12 Cu11 Cu5 100.86(6) . . ?
S8 Cu11 Cu5 151.45(6) . . ?
C45 Cu11 I1 97.9(2) . . ?
S12 Cu11 I1 100.75(6) . . ?
S8 Cu11 I1 92.39(5) . . ?
Cu5 Cu11 I1 65.46(3) . . ?
C61 Cu12 S10 131.4(2) . . ?
C61 Cu12 S8 126.8(2) . . ?
S10 Cu12 S8 96.19(7) . . ?
C61 Cu12 Cu8 49.4(2) . . ?
S10 Cu12 Cu8 100.81(6) . . ?
S8 Cu12 Cu8 154.97(6) . . ?
C61 Cu12 Cu7 47.6(2) . . ?
S10 Cu12 Cu7 161.85(7) . . ?
S8 Cu12 Cu7 94.90(5) . . ?
Cu8 Cu12 Cu7 64.45(4) . . ?
C61 Cu12 I1 99.1(2) . . ?
S10 Cu12 I1 99.86(6) . . ?
S8 Cu12 I1 93.32(5) . . ?
Cu8 Cu12 I1 65.86(3) . . ?
Cu7 Cu12 I1 65.14(3) . . ?
Cu4 I1 Cu12 119.46(3) . . ?
Cu4 I1 Cu1 67.86(3) . . ?
Cu12 I1 Cu1 170.76(3) . . ?
Cu4 I1 Cu11 88.53(3) . . ?
Cu12 I1 Cu11 70.06(3) . . ?
Cu1 I1 Cu11 117.16(3) . . ?
Cu4 I1 Cu5 67.38(3) . . ?
Cu12 I1 Cu5 119.30(3) . . ?
Cu1 I1 Cu5 67.92(3) . . ?
Cu11 I1 Cu5 49.31(2) . . ?
Cu4 I1 Cu8 117.35(3) . . ?
Cu12 I1 Cu8 50.37(3) . . ?
Cu1 I1 Cu8 122.20(3) . . ?
Cu11 I1 Cu8 120.42(3) . . ?
Cu5 I1 Cu8 169.58(3) . . ?
Cu4 I1 Cu2 117.89(3) . . ?
Cu12 I1 Cu2 121.80(3) . . ?
Cu1 I1 Cu2 50.18(3) . . ?
Cu11 I1 Cu2 120.65(3) . . ?
Cu5 I1 Cu2 90.91(3) . . ?
Cu8 I1 Cu2 94.44(3) . . ?
C1 O1 P1 119.9(4) . . ?
C4 O2 P1 120.1(5) . . ?
C7 O3 P2 121.0(14) . . ?
C7B O3 P2 130.7(14) . . ?
C10 O4 P2 120.2(9) . . ?
C10B O4 P2 129.0(9) . . ?
C13 O5 P3 126(2) . . ?
C13B O5 P3 128(2) . . ?
C16 O6 P3 145.0(18) . . ?
C16B O6 P3 142.9(16) . . ?
C19 O7 P4 119.3(5) . . ?
C22 O8 P4 122.7(5) . . ?
C25 O9 P5 120.8(6) . . ?
C28 O10 P5 117.0(13) . . ?
C28B O10 P5 121.8(13) . . ?
C31 O11 P6 114.4(18) . . ?
C31B O11 P6 128.7(19) . . ?
C34 O12 P6 121.2(5) . . ?
O1 P1 O2 107.6(3) . . ?
O1 P1 S1 110.7(2) . . ?
O2 P1 S1 105.6(2) . . ?
O1 P1 S2 105.1(2) . . ?
O2 P1 S2 109.8(2) . . ?
S1 P1 S2 117.74(11) . . ?
O3 P2 O4 107.7(4) . . ?
O3 P2 S3 109.5(3) . . ?
O4 P2 S3 106.5(3) . . ?
O3 P2 S4 104.9(3) . . ?
O4 P2 S4 108.6(2) . . ?
S3 P2 S4 119.26(12) . . ?
O6 P3 O5 107.9(5) . . ?
O6 P3 S6 105.1(4) . . ?
O5 P3 S6 110.9(3) . . ?
O6 P3 S5 110.3(5) . . ?
O5 P3 S5 104.0(3) . . ?
S6 P3 S5 118.28(14) . . ?
O8 P4 O7 107.6(3) . . ?
O8 P4 S8 111.4(2) . . ?
O7 P4 S8 104.3(2) . . ?
O8 P4 S7 103.8(2) . . ?
O7 P4 S7 110.1(2) . . ?
S8 P4 S7 119.32(12) . . ?
O9 P5 O10 107.4(3) . . ?
O9 P5 S10 104.7(2) . . ?
O10 P5 S10 110.5(3) . . ?
O9 P5 S9 111.3(3) . . ?
O10 P5 S9 104.8(2) . . ?
S10 P5 S9 117.85(12) . . ?
O12 P6 O11 108.5(3) . . ?
O12 P6 S12 110.9(2) . . ?
O11 P6 S12 104.9(2) . . ?
O12 P6 S11 104.5(2) . . ?
O11 P6 S11 110.4(2) . . ?
S12 P6 S11 117.45(11) . . ?
F3 P7 F2 85.7(13) . . ?
F3 P7 F4 170.2(13) . . ?
F2 P7 F4 85.1(12) . . ?
F3 P7 F1 101.3(11) . . ?
F2 P7 F1 172.9(14) . . ?
F4 P7 F1 87.9(11) . . ?
F3 P7 F5 93.1(7) . . ?
F2 P7 F5 92.6(10) . . ?
F4 P7 F5 90.5(7) . . ?
F1 P7 F5 88.3(7) . . ?
F3 P7 F6 88.1(8) . . ?
F2 P7 F6 94.6(9) . . ?
F4 P7 F6 89.4(7) . . ?
F1 P7 F6 84.5(7) . . ?
F5 P7 F6 172.8(7) . . ?
P1 S1 Cu1 100.73(9) . . ?
P1 S1 Cu5 107.61(9) . . ?
Cu1 S1 Cu5 96.17(7) . . ?
P1 S2 Cu2 102.13(9) . . ?
P1 S2 Cu6 99.33(8) . . ?
Cu2 S2 Cu6 94.56(7) . . ?
P2 S3 Cu7 102.58(11) . . ?
P2 S3 Cu2 107.00(12) . . ?
Cu7 S3 Cu2 97.89(8) . . ?
P2 S4 Cu3 100.73(11) . . ?
P2 S4 Cu8 105.54(12) . . ?
Cu3 S4 Cu8 97.58(8) . . ?
P3 S5 Cu3 101.05(11) . . ?
P3 S5 Cu9 101.94(12) . . ?
Cu3 S5 Cu9 94.29(9) . . ?
P3 S6 Cu4 102.15(11) . . ?
P3 S6 Cu1 106.52(12) . . ?
Cu4 S6 Cu1 94.84(8) . . ?
P4 S7 Cu7 103.63(10) . . ?
P4 S7 Cu6 101.22(8) . . ?
Cu7 S7 Cu6 98.32(8) . . ?
P4 S8 Cu11 104.28(9) . . ?
P4 S8 Cu12 105.28(9) . . ?
Cu11 S8 Cu12 98.82(7) . . ?
P5 S9 Cu8 99.57(11) . . ?
P5 S9 Cu9 106.97(10) . . ?
Cu8 S9 Cu9 96.02(8) . . ?
P5 S10 Cu10 102.28(10) . . ?
P5 S10 Cu12 99.59(9) . . ?
Cu10 S10 Cu12 98.51(7) . . ?
P6 S11 Cu5 101.89(9) . . ?
P6 S11 Cu4 102.31(9) . . ?
Cu5 S11 Cu4 94.48(7) . . ?
P6 S12 Cu10 101.89(10) . . ?
P6 S12 Cu11 102.41(9) . . ?
Cu10 S12 Cu11 96.18(7) . . ?

loop_
_geom_bond_atom_site_label_1
_geom_bond_atom_site_label_2
_geom_bond_distance
_geom_bond_site_symmetry_2
_geom_bond_publ_flag
C1 O1 1.471(9) . ?
C1 C2 1.512(8) . ?
C2 C3 1.506(9) . ?
C4 O2 1.453(9) . ?
C4 C5 1.490(12) . ?
C5 C6 1.530(12) . ?
C7 O3 1.287(19) . ?
C7 C8 1.73(2) . ?
C8 C9 1.52(2) . ?
C7B O3 1.306(19) . ?
C7B C8B 1.73(2) . ?
C8B C9B 1.52(2) . ?
C10 O4 1.441(9) . ?
C10 C11 1.542(10) . ?
C11 C12 1.524(10) . ?
C10B O4 1.476(16) . ?
C10B C11B 1.54(2) . ?
C11B C12B 1.50(2) . ?
C13 O5 1.439(9) . ?
C13 C14 1.518(10) . ?
C14 C15 1.553(10) . ?
C13B O5 1.464(19) . ?
C13B C14B 1.48(2) . ?
C14B C15B 1.59(2) . ?
C16 O6 1.21(2) . ?
C16 C17 1.541(10) . ?
C17 C18 1.537(10) . ?
C16B O6 1.24(2) . ?
C16B C17B 1.54(2) . ?
C17B C18B 1.53(2) . ?
C19 C20 1.453(13) . ?
C19 O7 1.459(10) . ?
C20 C21 1.527(14) . ?
C22 C23 1.457(13) . ?
C22 O8 1.469(9) . ?
C23 C24 1.498(13) . ?
C25 O9 1.440(11) . ?
C25 C26 1.521(14) . ?
C26 C27 1.531(17) . ?
C28 O10 1.488(16) . ?
C28 C29 1.511(19) . ?
C29 C30 1.43(4) . ?
C28B O10 1.491(16) . ?
C28B C29B 1.512(19) . ?
C29B C30B 1.41(4) . ?
C31 O11 1.466(16) . ?
C31 C32 1.52(3) . ?
C32 C33 1.67(8) . ?
C31B O11 1.467(16) . ?
C31B C32B 1.52(3) . ?
C32B C33B 1.69(8) . ?
C34 O12 1.470(10) . ?
C34 C35 1.498(14) . ?
C35 C36 1.502(15) . ?
C37 C38 1.172(11) . ?
C37 Cu2 2.000(8) . ?
C37 Cu1 2.011(8) . ?
C37 Cu3 2.132(8) . ?
C38 C39 1.449(12) . ?
C38 Cu3 2.260(8) . ?
C39 C44 1.377(12) . ?
C39 C40 1.379(14) . ?
C40 C41 1.420(17) . ?
C41 C42 1.361(17) . ?
C42 C43 1.381(15) . ?
C43 C44 1.350(12) . ?
C45 C46 1.132(10) . ?
C45 Cu5 2.019(7) . ?
C45 Cu11 2.069(7) . ?
C45 Cu6 2.156(6) . ?
C46 C47 1.472(11) . ?
C46 Cu6 2.290(7) . ?
C47 C48 1.369(12) . ?
C47 C52 1.415(11) . ?
C48 C49 1.374(14) . ?
C49 C50 1.369(16) . ?
C50 C51 1.356(15) . ?
C51 C52 1.368(13) . ?
C53 C54 1.109(11) . ?
C53 Cu4 2.029(8) . ?
C53 Cu9 2.046(8) . ?
C53 Cu10 2.073(7) . ?
C54 C55 1.498(11) . ?
C54 Cu10 2.422(8) . ?
C55 C56 1.354(13) . ?
C55 C60 1.376(12) . ?
C56 C57 1.386(13) . ?
C57 C58 1.358(16) . ?
C58 C59 1.339(15) . ?
C59 C60 1.397(12) . ?
C61 C62 1.146(12) . ?
C61 Cu8 2.020(9) . ?
C61 Cu12 2.059(8) . ?
C61 Cu7 2.160(9) . ?
C62 C63 1.469(13) . ?
C62 Cu7 2.300(8) . ?
C63 C64 1.377(13) . ?
C63 C68 1.391(12) . ?
C64 C65 1.352(16) . ?
C65 C66 1.39(2) . ?
C66 C67 1.390(18) . ?
C67 C68 1.391(13) . ?
C70 O13 1.150(19) . ?
C70 C71 1.527(10) . ?
C70 C72 1.537(10) . ?
Cu1 S1 2.302(2) . ?
Cu1 S6 2.319(2) . ?
Cu1 Cu2 2.6129(14) . ?
Cu1 Cu3 3.0001(14) . ?
Cu1 I1 3.0537(11) . ?
Cu2 S2 2.293(2) . ?
Cu2 S3 2.303(2) . ?
Cu2 Cu3 3.0340(15) . ?
Cu2 I1 3.1068(11) . ?
Cu3 S5 2.284(2) . ?
Cu3 S4 2.295(2) . ?
Cu4 S6 2.302(2) . ?
Cu4 S11 2.327(2) . ?
Cu4 Cu9 2.6247(14) . ?
Cu4 Cu10 2.8914(14) . ?
Cu4 I1 3.0427(11) . ?
Cu5 S11 2.3089(19) . ?
Cu5 S1 2.3124(19) . ?
Cu5 Cu11 2.5784(12) . ?
Cu5 Cu6 2.9346(12) . ?
Cu5 I1 3.0934(11) . ?
Cu6 S2 2.2936(18) . ?
Cu6 S7 2.2948(19) . ?
Cu7 S7 2.282(2) . ?
Cu7 S3 2.292(2) . ?
Cu7 Cu12 2.9218(13) . ?
Cu7 Cu8 2.9646(16) . ?
Cu8 S9 2.309(2) . ?
Cu8 S4 2.312(2) . ?
Cu8 Cu12 2.6168(15) . ?
Cu8 I1 3.1005(12) . ?
Cu9 S5 2.307(2) . ?
Cu9 S9 2.313(2) . ?
Cu9 Cu10 2.9222(14) . ?
Cu10 S10 2.290(2) . ?
Cu10 S12 2.291(2) . ?
Cu11 S12 2.3111(18) . ?
Cu11 S8 2.3167(19) . ?
Cu11 I1 3.0880(11) . ?
Cu12 S10 2.310(2) . ?
Cu12 S8 2.322(2) . ?
Cu12 I1 3.0481(11) . ?
F1 P7 1.513(11) . ?
F2 P7 1.440(14) . ?
F3 P7 1.426(11) . ?
F4 P7 1.504(14) . ?
F5 P7 1.542(8) . ?
F6 P7 1.593(10) . ?
O1 P1 1.577(5) . ?
O2 P1 1.578(5) . ?
O3 P2 1.576(6) . ?
O4 P2 1.584(6) . ?
O5 P3 1.574(8) . ?
O6 P3 1.568(9) . ?
O7 P4 1.577(5) . ?
O8 P4 1.569(6) . ?
O9 P5 1.579(6) . ?
O10 P5 1.581(6) . ?
O11 P6 1.577(5) . ?
O12 P6 1.573(6) . ?
P1 S1 2.003(2) . ?
P1 S2 2.009(2) . ?
P2 S3 1.999(3) . ?
P2 S4 2.006(3) . ?
P3 S6 2.000(3) . ?
P3 S5 2.002(3) . ?
P4 S8 2.007(2) . ?
P4 S7 2.011(2) . ?
P5 S10 1.995(3) . ?
P5 S9 2.006(3) . ?
P6 S12 2.006(3) . ?
P6 S11 2.007(3) . ?
